data_7234975
loop_
_publ_author_name
'Kondou, Shinji'
'Thomas, Morgan L.'
'Mandai, Toshihiko'
'Ueno, Kazuhide'
'Dokko, Kaoru'
'Watanabe, Masayoshi'

_publ_section_title
;
 Ionic transport in highly concentrated lithium bis(fluorosulfonyl)amide
 electrolytes with keto ester solvents: structural implications for ion
 hopping conduction in liquid electrolytes.
;
_journal_issue 9
_journal_name_full 'Physical chemistry chemical physics : PCCP'
_journal_page_first 5097
_journal_page_last 5105
_journal_paper_doi 10.1039/c9cp00425d
_journal_volume 21
_journal_year 2019
_chemical_formula_moiety 'C4 H6 F4 Li2 N2 O11 S4'
_chemical_formula_sum 'C4 H6 F4 Li2 N2 O11 S4'
_chemical_formula_weight 476.23
_chemical_name_systematic Li[FSA]:MP=1:0.5
_space_group_crystal_system triclinic
_space_group_IT_number 2
_space_group_name_Hall '-P 1'
_space_group_name_H-M_alt 'P -1'
_symmetry_Int_Tables_number 2
_symmetry_space_group_name_Hall '-P 1'
_symmetry_space_group_name_H-M 'P -1'
_audit_update_record
;
2018-12-21 deposited with the CCDC.
2019-02-06 downloaded from the CCDC.
;
_cell_angle_alpha 76.512(7)
_cell_angle_beta 76.556(7)
_cell_angle_gamma 71.936(7)
_cell_formula_units_Z 2
_cell_length_a 7.3617(6)
_cell_length_b 9.6029(8)
_cell_length_c 13.0788(10)
_cell_measurement_reflns_used 3900
_cell_measurement_temperature 223
_cell_measurement_theta_max 27.4840
_cell_measurement_theta_min 3.0000
_cell_volume 841.85(12)
_diffrn_ambient_temperature 223
_diffrn_measured_fraction_theta_full 0.9980
_diffrn_measured_fraction_theta_max 0.8768
_diffrn_measurement_device 'four-circle diffractometer'
_diffrn_measurement_device_type 'XtaLAB Pro: Kappa dual home/near'
_diffrn_radiation_type 'Mo K\a'
_diffrn_radiation_wavelength 0.71073
_diffrn_reflns_av_R_equivalents 0.0325
_diffrn_reflns_av_unetI/netI 0.0353
_diffrn_reflns_limit_h_max 9
_diffrn_reflns_limit_h_min -9
_diffrn_reflns_limit_k_max 12
_diffrn_reflns_limit_k_min -11
_diffrn_reflns_limit_l_max 16
_diffrn_reflns_limit_l_min -16
_diffrn_reflns_number 12731
_diffrn_reflns_theta_full 28.2543
_diffrn_reflns_theta_max 28.25
_diffrn_reflns_theta_min 2.96
_exptl_absorpt_coefficient_mu 0.662
_exptl_crystal_density_diffrn 1.8786
_exptl_crystal_description needle
_exptl_crystal_F_000 477.3965
_refine_diff_density_max 0.9155
_refine_diff_density_min -0.4531
_refine_diff_density_rms 0.1219
_refine_ls_d_res_high 0.7507
_refine_ls_d_res_low 6.8930
_refine_ls_goodness_of_fit_ref 1.1084
_refine_ls_matrix_type full
_refine_ls_number_constraints 8
_refine_ls_number_parameters 246
_refine_ls_number_reflns 3657
_refine_ls_number_restraints 0
_refine_ls_restrained_S_all 1.1084
_refine_ls_R_factor_all 0.0762
_refine_ls_R_factor_gt 0.0520
_refine_ls_shift/su_max 0.0001
_refine_ls_shift/su_mean 0.0000
_refine_ls_structure_factor_coef Fsqd
_refine_ls_weighting_details 'w=1/[\s^2^(Fo^2^)+(0.0570P)^2^+1.9069P] where P=(Fo^2^+2Fc^2^)/3'
_refine_ls_weighting_scheme calc
_refine_ls_wR_factor_gt 0.1364
_refine_ls_wR_factor_ref 0.1553
_reflns_Friedel_coverage 0.0
_reflns_limit_h_max 9
_reflns_limit_h_min -9
_reflns_limit_k_max 12
_reflns_limit_k_min -12
_reflns_limit_l_max 16
_reflns_limit_l_min 0
_reflns_number_gt 2657
_reflns_number_total 3657
_reflns_threshold_expression I>=2u(I)
_cod_data_source_file c9cp00425d2.cif
_cod_data_source_block exp_291
_cod_database_code 7234975

loop_
_space_group_symop_id
_space_group_symop_operation_xyz
1 x,y,z
2 -x,-y,-z

loop_
_atom_site_label
_atom_site_type_symbol
_atom_site_fract_x
_atom_site_fract_y
_atom_site_fract_z
_atom_site_U_iso_or_equiv
_atom_site_adp_type
_atom_site_occupancy
S001 S 0.78523(13) 0.30305(11) 0.49996(7) 0.0308(2) Uani 1.000000
S002 S 1.10542(14) 0.27962(13) 0.58290(8) 0.0393(3) Uani 1.000000
S003 S 0.31157(15) 0.27737(13) 0.86706(8) 0.0388(3) Uani 1.000000
S004 S 0.59077(15) 0.24394(14) 0.98343(8) 0.0443(3) Uani 1.000000
F00C F 1.1588(5) 0.1085(3) 0.6157(3) 0.0798(10) Uani 1.000000
F00E F 0.4298(6) 0.1398(4) 0.8143(3) 0.0812(10) Uani 1.000000
F00N F 0.7072(6) 0.0814(5) 0.9697(4) 0.1113(15) Uani 1.000000
F005 F 0.7968(4) 0.1351(3) 0.5288(2) 0.0619(8) Uani 1.000000
O00A O 0.3594(5) 0.3975(4) 0.7916(2) 0.0516(8) Uani 1.000000
O00B O 0.6559(4) 0.3619(4) 0.5867(2) 0.0508(8) Uani 1.000000
O00D O 0.1161(5) 0.2720(4) 0.8878(3) 0.0574(9) Uani 1.000000
O00F O 0.9890(5) 0.3325(5) 0.6743(3) 0.0618(10) Uani 1.000000
O00I O 0.6882(5) 0.3223(5) 0.8983(3) 0.0778(13) Uani 1.000000
O00K O 0.6000(6) 0.2418(7) 1.0878(3) 0.0929(16) Uani 1.000000
O00L O 1.2834(5) 0.3142(5) 0.5442(3) 0.0750(12) Uani 1.000000
O006 O 0.6422(4) 0.5980(3) 0.7165(2) 0.0374(6) Uani 1.000000
O007 O 0.7289(4) 0.3467(4) 0.3983(2) 0.0425(7) Uani 1.000000
O008 O 0.9208(4) 0.5930(4) 0.8166(2) 0.0463(7) Uani 1.000000
O009 O 0.8549(4) 0.8402(4) 0.7687(2) 0.0475(8) Uani 1.000000
N00G N 0.9994(4) 0.3057(4) 0.4860(2) 0.0355(8) Uani 1.000000
N00H N 0.3838(5) 0.2445(4) 0.9746(3) 0.0404(8) Uani 1.000000
C00J C 0.6670(5) 0.7174(5) 0.7152(3) 0.0339(9) Uani 1.000000
C00M C 0.8302(5) 0.7097(5) 0.7732(3) 0.0364(9) Uani 1.000000
C00O C 0.5542(6) 0.8622(5) 0.6648(4) 0.0451(10) Uani 1.000000
H00a H 0.464(3) 0.8467(5) 0.628(2) 0.0676(16) Uiso 1.000000
H00b H 0.482(4) 0.9217(15) 0.7193(5) 0.0676(16) Uiso 1.000000
H00c H 0.6416(7) 0.9137(16) 0.6145(19) 0.0676(16) Uiso 1.000000
C00P C 1.0079(7) 0.8405(7) 0.8226(4) 0.0573(13) Uani 1.000000
H00d H 1.1301(13) 0.777(3) 0.793(2) 0.086(2) Uiso 1.000000
H00e H 1.019(4) 0.9410(9) 0.812(3) 0.086(2) Uiso 1.000000
H00f H 0.976(3) 0.804(4) 0.8984(6) 0.086(2) Uiso 1.000000
Li0Q Li 0.8947(10) 0.3995(10) 0.8113(6) 0.0450(18) Uani 1.000000
Li0R Li 0.4818(10) 0.5058(8) 0.6683(5) 0.0391(15) Uani 1.000000

loop_
_atom_site_aniso_label
_atom_site_aniso_U_11
_atom_site_aniso_U_22
_atom_site_aniso_U_33
_atom_site_aniso_U_12
_atom_site_aniso_U_13
_atom_site_aniso_U_23
S001 0.0245(4) 0.0384(5) 0.0301(5) -0.0101(4) -0.0043(3) -0.0053(4)
S002 0.0279(5) 0.0532(7) 0.0369(5) -0.0051(4) -0.0112(4) -0.0107(5)
S003 0.0355(5) 0.0500(6) 0.0322(5) -0.0155(5) -0.0083(4) -0.0019(4)
S004 0.0308(5) 0.0682(8) 0.0338(5) -0.0200(5) -0.0062(4) 0.0008(5)
F00C 0.089(2) 0.0509(18) 0.095(2) 0.0077(16) -0.052(2) -0.0039(17)
F00E 0.096(3) 0.074(2) 0.082(2) -0.0096(19) -0.021(2) -0.0418(19)
F00N 0.064(2) 0.083(3) 0.169(4) 0.010(2) -0.038(3) -0.013(3)
F005 0.0692(19) 0.0446(16) 0.078(2) -0.0257(14) -0.0235(16) 0.0019(14)
O00A 0.0435(17) 0.071(2) 0.0359(16) -0.0240(16) -0.0057(13) 0.0101(15)
O00B 0.0307(15) 0.084(2) 0.0400(17) -0.0186(15) 0.0058(12) -0.0227(16)
O00D 0.0411(18) 0.080(2) 0.055(2) -0.0319(17) -0.0223(15) 0.0156(17)
O00F 0.050(2) 0.094(3) 0.0397(18) -0.0026(18) -0.0132(15) -0.0257(18)
O00I 0.0404(19) 0.133(4) 0.060(2) -0.050(2) -0.0111(16) 0.023(2)
O00K 0.057(2) 0.194(5) 0.046(2) -0.057(3) -0.0137(18) -0.019(3)
O00L 0.0342(18) 0.133(4) 0.070(2) -0.033(2) -0.0103(17) -0.026(2)
O006 0.0349(15) 0.0448(17) 0.0351(15) -0.0161(13) -0.0027(11) -0.0083(12)
O007 0.0349(15) 0.0579(19) 0.0359(15) -0.0106(14) -0.0109(12) -0.0082(13)
O008 0.0356(16) 0.058(2) 0.0470(18) -0.0082(14) -0.0130(13) -0.0116(15)
O009 0.0434(17) 0.061(2) 0.0472(18) -0.0238(15) -0.0051(14) -0.0161(15)
N00G 0.0239(16) 0.055(2) 0.0271(16) -0.0113(14) -0.0028(12) -0.0068(14)
N00H 0.0291(17) 0.066(2) 0.0293(17) -0.0239(17) -0.0045(13) 0.0004(16)
C00J 0.0281(19) 0.048(2) 0.0251(18) -0.0138(17) 0.0035(14) -0.0085(16)
C00M 0.0256(19) 0.052(3) 0.033(2) -0.0140(18) 0.0010(16) -0.0127(19)
C00O 0.042(2) 0.045(3) 0.048(3) -0.0089(19) -0.0098(19) -0.008(2)
C00P 0.049(3) 0.088(4) 0.054(3) -0.036(3) -0.008(2) -0.023(3)
Li0Q 0.034(4) 0.072(5) 0.038(4) -0.030(4) -0.003(3) -0.008(3)
Li0R 0.037(4) 0.048(4) 0.032(3) -0.014(3) -0.006(3) -0.003(3)

loop_
_atom_type_symbol
_atom_type_scat_dispersion_real
_atom_type_scat_dispersion_imag
_atom_type_scat_Cromer_Mann_a1
_atom_type_scat_Cromer_Mann_a2
_atom_type_scat_Cromer_Mann_a3
_atom_type_scat_Cromer_Mann_a4
_atom_type_scat_Cromer_Mann_b1
_atom_type_scat_Cromer_Mann_b2
_atom_type_scat_Cromer_Mann_b3
_atom_type_scat_Cromer_Mann_b4
_atom_type_scat_Cromer_Mann_c
_atom_type_scat_source
_atom_type_scat_dispersion_source
C 0.00347 0.00161 2.31000 1.02000 1.58860 0.86500 20.84390 10.20750 0.56870 51.65120 0.215599998832 'International Tables Volume C Table 6.1.1.4 (pp. 500-502)' 'Henke, Gullikson and Davis, At. Data and Nucl. Data Tables, 1993, 54, 2'
F 0.01794 0.01033 3.53920 2.64120 1.51700 1.02430 10.28250 4.29440 0.26150 26.14760 0.277599990368 'International Tables Volume C Table 6.1.1.4 (pp. 500-502)' 'Henke, Gullikson and Davis, At. Data and Nucl. Data Tables, 1993, 54, 2'
H 0.00000 0.00000 0.49300 0.32291 0.14019 0.04081 10.51090 26.12570 3.14236 57.79970 0.0030380000826 'International Tables Volume C Table 6.1.1.4 (pp. 500-502)' 'Henke, Gullikson and Davis, At. Data and Nucl. Data Tables, 1993, 54, 2'
O 0.01158 0.00611 3.04850 2.28680 1.54630 0.86700 13.27710 5.70110 0.32390 32.90890 0.250800013542 'International Tables Volume C Table 6.1.1.4 (pp. 500-502)' 'Henke, Gullikson and Davis, At. Data and Nucl. Data Tables, 1993, 54, 2'
N 0.00653 0.00323 12.21260 3.13220 2.01250 1.16630 0.00570 9.89330 28.99750 0.58260 -11.5290002823 'International Tables Volume C Table 6.1.1.4 (pp. 500-502)' 'Henke, Gullikson and Davis, At. Data and Nucl. Data Tables, 1993, 54, 2'
S 0.12424 0.12443 6.90530 5.20340 1.43790 1.58630 1.46790 22.21510 0.25360 56.17200 0.866900026798 'International Tables Volume C Table 6.1.1.4 (pp. 500-502)' 'Henke, Gullikson and Davis, At. Data and Nucl. Data Tables, 1993, 54, 2'
Li -0.00003 0.00005 1.12820 0.75080 0.61750 0.46530 3.95460 1.05240 85.39050 168.26100 0.0377000011504 'International Tables Volume C Table 6.1.1.4 (pp. 500-502)' 'Henke, Gullikson and Davis, At. Data and Nucl. Data Tables, 1993, 54, 2'

loop_
_geom_angle_atom_site_label_1
_geom_angle_atom_site_label_2
_geom_angle_atom_site_label_3
_geom_angle
_geom_angle_site_symmetry_1
_geom_angle_site_symmetry_3
O00B S001 F005 103.6(2) . .
O007 S001 F005 103.69(18) . .
O007 S001 O00B 118.59(19) . .
N00G S001 F005 103.44(18) . .
N00G S001 O00B 116.87(19) . .
N00G S001 O007 108.42(17) . .
O00F S002 F00C 104.5(2) . .
O00L S002 F00C 105.1(2) . .
O00L S002 O00F 118.7(2) . .
N00G S002 F00C 102.30(19) . .
N00G S002 O00F 115.67(19) . .
N00G S002 O00L 108.5(2) . .
O00A S003 F00E 103.4(2) . .
O00D S003 F00E 105.4(2) . .
O00D S003 O00A 117.3(2) . .
N00H S003 F00E 103.9(2) . .
N00H S003 O00A 116.2(2) . .
N00H S003 O00D 108.91(19) . .
O00I S004 F00N 100.3(3) . .
O00K S004 F00N 101.3(3) . .
O00K S004 O00I 122.6(3) . .
N00H S004 F00N 101.3(2) . .
N00H S004 O00I 116.7(2) . .
N00H S004 O00K 110.1(2) . .
Li0R O00A S003 160.8(3) . .
Li0R O00B S001 159.4(3) . .
Li0Q O00D S003 129.2(3) 1_455 .
Li0Q O00F S002 164.5(3) . .
Li0Q O00I S004 159.2(3) . .
Li0R O006 C00J 142.4(4) . .
Li0R O007 S001 137.5(3) 2_666 .
Li0Q O008 C00M 124.9(4) . .
C00P O009 C00M 115.6(4) . .
S002 N00G S001 122.9(2) . .
S004 N00H S003 123.5(2) . .
C00M C00J O006 114.6(4) . .
C00O C00J O006 125.3(4) . .
C00O C00J C00M 120.1(4) . .
O009 C00M O008 126.1(4) . .
C00J C00M O008 121.0(4) . .
C00J C00M O009 112.9(4) . .
H00a C00O C00J 109.5 . .
H00b C00O C00J 109.5 . .
H00b C00O H00a 109.5 . .
H00c C00O C00J 109.5 . .
H00c C00O H00a 109.5 . .
H00c C00O H00b 109.5 . .
H00d C00P O009 109.5 . .
H00e C00P O009 109.5 . .
H00e C00P H00d 109.5 . .
H00f C00P O009 109.5 . .
H00f C00P H00d 109.5 . .
H00f C00P H00e 109.5 . .
O00F Li0Q O00D 99.0(4) . 1_655
O00I Li0Q O00D 99.6(4) . 1_655
O00I Li0Q O00F 114.0(4) . .
O008 Li0Q O00D 97.9(3) . 1_655
O008 Li0Q O00F 116.4(4) . .
O008 Li0Q O00I 122.6(4) . .
O00B Li0R O00A 106.4(4) . .
O006 Li0R O00A 107.3(3) . .
O006 Li0R O00B 106.6(3) . .
O007 Li0R O00A 106.0(3) 2_666 .
O007 Li0R O00B 117.5(4) 2_666 .
O007 Li0R O006 112.5(4) 2_666 .

loop_
_geom_bond_atom_site_label_1
_geom_bond_atom_site_label_2
_geom_bond_distance
_geom_bond_site_symmetry_2
S001 F005 1.549(3) .
S001 O00B 1.406(3) .
S001 O007 1.415(3) .
S001 N00G 1.552(3) .
S002 F00C 1.545(3) .
S002 O00F 1.399(3) .
S002 O00L 1.402(4) .
S002 N00G 1.571(3) .
S003 F00E 1.553(3) .
S003 O00A 1.410(3) .
S003 O00D 1.416(3) .
S003 N00H 1.548(3) .
S004 F00N 1.560(4) .
S004 O00I 1.376(3) .
S004 O00K 1.377(4) .
S004 N00H 1.553(3) .
O00A Li0R 1.902(7) .
O00B Li0R 1.909(8) .
O00D Li0Q 2.026(8) 1_455
O00F Li0Q 1.947(8) .
O00I Li0Q 1.912(7) .
O006 C00J 1.212(5) .
O006 Li0R 1.957(8) .
O007 Li0R 1.965(8) 2_666
O008 C00M 1.200(5) .
O008 Li0Q 1.945(9) .
O009 C00M 1.307(5) .
O009 C00P 1.462(5) .
C00J C00M 1.538(6) .
C00J C00O 1.473(6) .
C00O H00a 0.9700 .
C00O H00b 0.9700 .
C00O H00c 0.9700 .
C00P H00d 0.9700 .
C00P H00e 0.9700 .
C00P H00f 0.9700 .
